data_4118806
loop_
_publ_author_name
'Pei-Qin Liao'
'Dong-Dong Zhou'
'Ai-Xin Zhu'
'Lu Jiang'
'Rui-Biao Lin'
'Jie-Peng Zhang'
'Xiao-Ming Chen'

_publ_section_title
;
 Strong and Dynamic CO2 Sorption in a Flexible Porous Framework Possessing
 Guest Chelating Claws
;
_journal_name_full 'Journal of the American Chemical Society'
_journal_page_first 17380
_journal_page_last 17383
_journal_paper_doi 10.1021/ja3073512
_journal_volume 134
_journal_year 2012
_chemical_formula_sum 'C14.07 H16 N12 O0.15 Zn2'
_chemical_formula_weight 486.37
_chemical_name_systematic
; 
 ? 
;
_space_group_IT_number 14
_symmetry_cell_setting monoclinic
_symmetry_space_group_name_Hall '-P 2yn'
_symmetry_space_group_name_H-M 'P 1 21/n 1'
_atom_sites_solution_hydrogens geom
_atom_sites_solution_primary direct
_atom_sites_solution_secondary difmap
_audit_creation_method SHELXL-97
_cell_angle_alpha 90.00
_cell_angle_beta 95.447(2)
_cell_angle_gamma 90.00
_cell_formula_units_Z 4
_cell_length_a 10.6825(13)
_cell_length_b 12.3388(15)
_cell_length_c 17.126(2)
_cell_measurement_temperature 195(2)
_cell_volume 2247.2(5)
_computing_structure_refinement 'SHELXL-97 (Sheldrick, 1997)'
_computing_structure_solution 'SHELXS-97 (Sheldrick, 1990)'
_diffrn_ambient_temperature 195(2)
_diffrn_measured_fraction_theta_full 0.992
_diffrn_measured_fraction_theta_max 0.992
_diffrn_measurement_device_type CCD
_diffrn_measurement_method '/w scan'
_diffrn_radiation_monochromator graphite
_diffrn_radiation_source 'fine-focus sealed tube'
_diffrn_radiation_type MoK\a
_diffrn_radiation_wavelength 0.71073
_diffrn_reflns_av_R_equivalents 0.0301
_diffrn_reflns_av_sigmaI/netI 0.0268
_diffrn_reflns_limit_h_max 13
_diffrn_reflns_limit_h_min -13
_diffrn_reflns_limit_k_max 15
_diffrn_reflns_limit_k_min -14
_diffrn_reflns_limit_l_max 20
_diffrn_reflns_limit_l_min -21
_diffrn_reflns_number 17508
_diffrn_reflns_theta_full 26.00
_diffrn_reflns_theta_max 26.00
_diffrn_reflns_theta_min 2.04
_exptl_absorpt_coefficient_mu 2.160
_exptl_absorpt_correction_T_max 0.6720
_exptl_absorpt_correction_T_min 0.5635
_exptl_absorpt_correction_type multi-scan
_exptl_absorpt_process_details SADABS
_exptl_crystal_colour colorless
_exptl_crystal_density_diffrn 1.438
_exptl_crystal_description block
_exptl_crystal_F_000 982
_exptl_crystal_size_max 0.30
_exptl_crystal_size_mid 0.21
_exptl_crystal_size_min 0.20
_refine_diff_density_max 0.395
_refine_diff_density_min -0.263
_refine_diff_density_rms 0.068
_refine_ls_extinction_method none
_refine_ls_goodness_of_fit_ref 1.025
_refine_ls_hydrogen_treatment constr
_refine_ls_matrix_type full
_refine_ls_number_parameters 270
_refine_ls_number_reflns 4373
_refine_ls_number_restraints 5
_refine_ls_restrained_S_all 1.028
_refine_ls_R_factor_all 0.0391
_refine_ls_R_factor_gt 0.0298
_refine_ls_shift/su_max 0.001
_refine_ls_shift/su_mean 0.000
_refine_ls_structure_factor_coef Fsqd
_refine_ls_weighting_details 'calc w=1/[\s^2^(Fo^2^)+(0.0501P)^2^+0.3804P] where P=(Fo^2^+2Fc^2^)/3'
_refine_ls_weighting_scheme calc
_refine_ls_wR_factor_gt 0.0780
_refine_ls_wR_factor_ref 0.0839
_reflns_number_gt 3586
_reflns_number_total 4373
_reflns_threshold_expression >2sigma(I)
_cod_data_source_file ja3073512_si_002_5.cif
_cod_data_source_block 1_0.07CO2
_cod_original_cell_volume 2247.1(5)
_cod_database_code 4118806

loop_
_symmetry_equiv_pos_as_xyz
'x, y, z'
'-x+1/2, y+1/2, -z+1/2'
'-x, -y, -z'
'x-1/2, -y-1/2, z-1/2'

loop_
_atom_site_label
_atom_site_type_symbol
_atom_site_fract_x
_atom_site_fract_y
_atom_site_fract_z
_atom_site_U_iso_or_equiv
_atom_site_adp_type
_atom_site_occupancy
_atom_site_symmetry_multiplicity
_atom_site_calc_flag
_atom_site_refinement_flags
Zn1 Zn 0.72690(2) 0.73659(2) 0.600912(15) 0.02351(10) Uani 1 1 d .
Zn2 Zn 0.20692(2) 0.74499(2) 0.456589(15) 0.02300(10) Uani 1 1 d .
N1 N 0.88321(18) 0.79953(17) 0.56428(12) 0.0277(4) Uani 1 1 d .
N2 N 1.0745(2) 0.87308(18) 0.56223(13) 0.0380(5) Uani 1 1 d .
N3 N 1.05801(18) 0.79223(17) 0.50553(12) 0.0279(4) Uani 1 1 d .
N4 N 0.74475(17) 0.59022(16) 0.55065(11) 0.0261(4) Uani 1 1 d .
N5 N 0.85109(17) 0.47008(16) 0.48414(11) 0.0262(4) Uani 1 1 d .
N6 N 0.77567(18) 0.41577(16) 0.53336(11) 0.0272(4) Uani 1 1 d .
N7 N 0.56541(17) 0.79903(16) 0.55525(11) 0.0249(4) Uani 1 1 d .
N8 N 0.56849(18) 0.85881(16) 0.48654(11) 0.0265(4) Uani 1 1 d .
N9 N 0.37077(17) 0.80692(16) 0.49965(11) 0.0246(4) Uani 1 1 d .
N10 N 0.23115(18) 0.78417(16) 0.34494(11) 0.0246(4) Uani 1 1 d .
N11 N 0.33123(18) 0.85559(17) 0.24826(11) 0.0307(5) Uani 1 1 d .
N12 N 0.24036(19) 0.78242(17) 0.21716(11) 0.0279(4) Uani 1 1 d .
C1 C 0.0856(2) 0.6553(2) 0.26822(14) 0.0349(6) Uani 1 1 d .
H1A H 0.0669 0.6368 0.2127 0.052 Uiso 1 1 calc R
H1B H 0.0090 0.6818 0.2892 0.052 Uiso 1 1 calc R
H1C H 0.1162 0.5908 0.2975 0.052 Uiso 1 1 calc R
C2 C 0.1838(2) 0.74134(18) 0.27631(14) 0.0250(5) Uani 1 1 d .
C3 C 0.3232(2) 0.85260(19) 0.32413(13) 0.0261(5) Uani 1 1 d .
C4 C 0.4056(2) 0.9196(2) 0.38161(14) 0.0312(6) Uani 1 1 d .
H4A H 0.4796 0.9445 0.3558 0.037 Uiso 1 1 calc R
H4B H 0.3582 0.9848 0.3953 0.037 Uiso 1 1 calc R
C5 C 0.4508(2) 0.86096(18) 0.45584(13) 0.0248(5) Uani 1 1 d .
C6 C 0.4466(2) 0.76944(19) 0.56086(13) 0.0235(5) Uani 1 1 d .
C7 C 0.4003(2) 0.7036(2) 0.62493(15) 0.0360(6) Uani 1 1 d .
H7A H 0.4716 0.6816 0.6618 0.054 Uiso 1 1 calc R
H7B H 0.3573 0.6389 0.6026 0.054 Uiso 1 1 calc R
H7C H 0.3415 0.7468 0.6526 0.054 Uiso 1 1 calc R
C8 C 0.9451(3) 0.9486(3) 0.6608(2) 0.0627(10) Uani 1 1 d .
H8A H 1.0196 0.9937 0.6738 0.094 Uiso 1 1 calc R
H8B H 0.9275 0.9061 0.7068 0.094 Uiso 1 1 calc R
H8C H 0.8728 0.9951 0.6447 0.094 Uiso 1 1 calc R
C9 C 0.9682(2) 0.8741(2) 0.59555(15) 0.0351(6) Uani 1 1 d .
C10 C 0.9445(2) 0.75051(18) 0.50855(14) 0.0241(5) Uani 1 1 d .
C11 C 0.8895(2) 0.66334(19) 0.45526(13) 0.0268(5) Uani 1 1 d .
H11A H 0.9568 0.6326 0.4260 0.032 Uiso 1 1 calc R
H11B H 0.8257 0.6960 0.4165 0.032 Uiso 1 1 calc R
C12 C 0.8292(2) 0.57316(19) 0.49696(12) 0.0235(5) Uani 1 1 d .
C13 C 0.7139(2) 0.48942(19) 0.57077(13) 0.0261(5) Uani 1 1 d .
C14 C 0.6190(3) 0.4635(2) 0.62755(17) 0.0407(7) Uani 1 1 d .
H14A H 0.6173 0.3851 0.6363 0.061 Uiso 1 1 calc R
H14B H 0.5357 0.4880 0.6059 0.061 Uiso 1 1 calc R
H14C H 0.6424 0.5005 0.6774 0.061 Uiso 1 1 calc R
C15 C 0.744(4) 0.963(4) 0.383(2) 0.065(14) Uiso 0.073(5) 1 d PDU
O1 O 0.815(5) 0.894(4) 0.398(3) 0.140(18) Uiso 0.073(5) 1 d PDU
O2 O 0.669(5) 1.021(5) 0.354(3) 0.18(2) Uiso 0.073(5) 1 d PDU

loop_
_atom_site_aniso_label
_atom_site_aniso_U_11
_atom_site_aniso_U_22
_atom_site_aniso_U_33
_atom_site_aniso_U_23
_atom_site_aniso_U_13
_atom_site_aniso_U_12
Zn1 0.01952(16) 0.02897(17) 0.02234(16) -0.00071(11) 0.00364(11) 0.00096(11)
Zn2 0.01955(16) 0.02640(17) 0.02345(16) -0.00021(10) 0.00422(11) -0.00330(10)
N1 0.0234(10) 0.0285(11) 0.0323(11) -0.0031(9) 0.0072(8) -0.0011(9)
N2 0.0342(12) 0.0328(12) 0.0480(13) -0.0128(10) 0.0089(10) -0.0074(10)
N3 0.0224(10) 0.0296(11) 0.0327(11) -0.0031(9) 0.0080(8) -0.0033(9)
N4 0.0251(10) 0.0275(11) 0.0264(10) 0.0006(8) 0.0063(8) -0.0006(8)
N5 0.0258(10) 0.0280(11) 0.0258(10) -0.0008(8) 0.0069(8) -0.0054(8)
N6 0.0278(11) 0.0249(11) 0.0299(11) 0.0013(8) 0.0071(8) -0.0042(8)
N7 0.0215(10) 0.0282(11) 0.0254(10) 0.0017(8) 0.0033(8) -0.0009(8)
N8 0.0240(10) 0.0287(11) 0.0266(10) 0.0012(8) 0.0014(8) -0.0056(8)
N9 0.0209(10) 0.0267(11) 0.0259(10) 0.0000(8) 0.0012(8) -0.0015(8)
N10 0.0248(10) 0.0261(10) 0.0229(10) 0.0002(8) 0.0015(8) -0.0040(8)
N11 0.0302(11) 0.0353(12) 0.0260(11) 0.0037(9) 0.0001(9) -0.0096(9)
N12 0.0252(10) 0.0354(12) 0.0231(10) 0.0018(9) 0.0019(8) -0.0054(9)
C1 0.0368(14) 0.0391(15) 0.0284(13) 0.0006(11) 0.0009(11) -0.0128(12)
C2 0.0235(12) 0.0261(13) 0.0253(13) 0.0000(9) 0.0025(10) -0.0002(9)
C3 0.0248(12) 0.0263(13) 0.0266(12) 0.0038(10) -0.0002(9) -0.0014(9)
C4 0.0328(14) 0.0281(13) 0.0315(13) 0.0047(11) -0.0028(10) -0.0087(11)
C5 0.0274(12) 0.0219(12) 0.0248(12) -0.0017(9) 0.0017(9) -0.0033(9)
C6 0.0231(12) 0.0265(12) 0.0212(12) -0.0038(9) 0.0035(9) -0.0009(9)
C7 0.0304(14) 0.0460(16) 0.0314(14) 0.0067(12) 0.0015(11) -0.0092(12)
C8 0.0490(18) 0.062(2) 0.081(2) -0.0402(19) 0.0240(17) -0.0168(17)
C9 0.0283(14) 0.0348(15) 0.0431(15) -0.0107(12) 0.0085(11) -0.0033(11)
C10 0.0236(12) 0.0262(13) 0.0233(12) 0.0011(9) 0.0060(10) -0.0004(9)
C11 0.0277(13) 0.0309(13) 0.0221(12) 0.0017(10) 0.0044(10) -0.0036(10)
C12 0.0224(12) 0.0281(13) 0.0200(11) -0.0009(9) 0.0013(9) -0.0029(9)
C13 0.0233(12) 0.0279(13) 0.0278(13) 0.0016(10) 0.0062(10) -0.0008(10)
C14 0.0413(16) 0.0341(15) 0.0504(17) 0.0071(13) 0.0234(13) 0.0043(12)

loop_
_atom_type_symbol
_atom_type_description
_atom_type_scat_dispersion_real
_atom_type_scat_dispersion_imag
_atom_type_scat_source
C C 0.0033 0.0016 'International Tables Vol C Tables 4.2.6.8 and 6.1.1.4'
H H 0.0000 0.0000 'International Tables Vol C Tables 4.2.6.8 and 6.1.1.4'
N N 0.0061 0.0033 'International Tables Vol C Tables 4.2.6.8 and 6.1.1.4'
O O 0.0106 0.0060 'International Tables Vol C Tables 4.2.6.8 and 6.1.1.4'
Zn Zn 0.2839 1.4301 'International Tables Vol C Tables 4.2.6.8 and 6.1.1.4'

loop_
_geom_angle_atom_site_label_1
_geom_angle_atom_site_label_2
_geom_angle_atom_site_label_3
_geom_angle
_geom_angle_site_symmetry_1
_geom_angle_site_symmetry_3
N7 Zn1 N1 116.60(8) . .
N7 Zn1 N12 114.64(8) . 4_676
N1 Zn1 N12 112.08(8) . 4_676
N7 Zn1 N4 107.08(8) . .
N1 Zn1 N4 95.65(8) . .
N12 Zn1 N4 108.63(8) 4_676 .
N3 Zn2 N9 116.75(8) 1_455 .
N3 Zn2 N6 109.37(8) 1_455 3_666
N9 Zn2 N6 106.16(8) . 3_666
N3 Zn2 N10 121.25(8) 1_455 .
N9 Zn2 N10 94.13(8) . .
N6 Zn2 N10 107.51(8) 3_666 .
C10 N1 C9 103.30(19) . .
C10 N1 Zn1 121.60(16) . .
C9 N1 Zn1 133.14(16) . .
C9 N2 N3 104.6(2) . .
C10 N3 N2 107.91(19) . .
C10 N3 Zn2 133.36(17) . 1_655
N2 N3 Zn2 117.28(15) . 1_655
C13 N4 C12 102.98(19) . .
C13 N4 Zn1 133.28(16) . .
C12 N4 Zn1 121.41(16) . .
C12 N5 N6 104.01(18) . .
C13 N6 N5 107.85(18) . .
C13 N6 Zn2 133.35(16) . 3_666
N5 N6 Zn2 118.39(14) . 3_666
C6 N7 N8 107.78(18) . .
C6 N7 Zn1 131.64(17) . .
N8 N7 Zn1 116.76(14) . .
C5 N8 N7 104.48(18) . .
C6 N9 C5 103.56(18) . .
C6 N9 Zn2 126.98(16) . .
C5 N9 Zn2 124.05(15) . .
C2 N10 C3 103.61(19) . .
C2 N10 Zn2 131.68(16) . .
C3 N10 Zn2 123.78(15) . .
C3 N11 N12 104.57(19) . .
C2 N12 N11 107.86(18) . .
C2 N12 Zn1 136.11(17) . 4_575
N11 N12 Zn1 116.03(14) . 4_575
N12 C2 N10 110.9(2) . .
N12 C2 C1 124.6(2) . .
N10 C2 C1 124.4(2) . .
N11 C3 N10 113.1(2) . .
N11 C3 C4 122.9(2) . .
N10 C3 C4 124.0(2) . .
C5 C4 C3 114.2(2) . .
N8 C5 N9 113.3(2) . .
N8 C5 C4 124.5(2) . .
N9 C5 C4 122.2(2) . .
N7 C6 N9 110.9(2) . .
N7 C6 C7 126.0(2) . .
N9 C6 C7 123.0(2) . .
N2 C9 N1 113.0(2) . .
N2 C9 C8 122.9(2) . .
N1 C9 C8 124.0(2) . .
N3 C10 N1 111.2(2) . .
N3 C10 C11 124.4(2) . .
N1 C10 C11 124.4(2) . .
C10 C11 C12 113.89(19) . .
N5 C12 N4 113.7(2) . .
N5 C12 C11 123.1(2) . .
N4 C12 C11 123.2(2) . .
N6 C13 N4 111.5(2) . .
N6 C13 C14 124.4(2) . .
N4 C13 C14 124.1(2) . .
O1 C15 O2 167(5) . .

loop_
_geom_bond_atom_site_label_1
_geom_bond_atom_site_label_2
_geom_bond_distance
_geom_bond_site_symmetry_2
Zn1 N7 1.9812(19) .
Zn1 N1 1.9959(19) .
Zn1 N12 1.996(2) 4_676
Zn1 N4 2.017(2) .
Zn2 N3 1.9560(19) 1_455
Zn2 N9 1.9866(19) .
Zn2 N6 1.998(2) 3_666
Zn2 N10 2.0127(19) .
N1 C10 1.351(3) .
N1 C9 1.366(3) .
N2 C9 1.318(3) .
N2 N3 1.392(3) .
N3 C10 1.323(3) .
N3 Zn2 1.9560(19) 1_655
N4 C13 1.340(3) .
N4 C12 1.364(3) .
N5 C12 1.316(3) .
N5 N6 1.392(2) .
N6 C13 1.324(3) .
N6 Zn2 1.998(2) 3_666
N7 C6 1.333(3) .
N7 N8 1.392(3) .
N8 C5 1.316(3) .
N9 C6 1.344(3) .
N9 C5 1.364(3) .
N10 C2 1.343(3) .
N10 C3 1.368(3) .
N11 C3 1.311(3) .
N11 N12 1.394(3) .
N12 C2 1.329(3) .
N12 Zn1 1.996(2) 4_575
C1 C2 1.489(3) .
C3 C4 1.505(3) .
C4 C5 1.502(3) .
C6 C7 1.487(3) .
C8 C9 1.485(4) .
C10 C11 1.494(3) .
C11 C12 1.500(3) .
C13 C14 1.504(3) .
C15 O1 1.150(5) .
C15 O2 1.151(5) .
